data_1501931
loop_
_publ_author_name
'Zhou, Quan'
'Snider, Barry B.'

_publ_section_title
;
 Synthesis of phantasmidine.
;
_journal_issue 3
_journal_name_full 'Organic letters'
_journal_page_first 526
_journal_page_last 529
_journal_paper_doi 10.1021/ol102929m
_journal_volume 13
_journal_year 2011
_chemical_formula_moiety 'C11 H9 Cl1 N2 O2'
_chemical_formula_sum 'C11 H9 Cl N2 O2'
_chemical_formula_weight 236.66
_space_group_IT_number 14
_symmetry_cell_setting monoclinic
_symmetry_space_group_name_Hall '-P 2yn'
_symmetry_space_group_name_H-M 'P 1 21/n 1'
_atom_sites_solution_hydrogens geom
_atom_sites_solution_primary direct
_audit_creation_date 10-09-24
_audit_creation_method CRYSTALS_ver_14.11
_cell_angle_alpha 90
_cell_angle_beta 94.067(2)
_cell_angle_gamma 90
_cell_formula_units_Z 4
_cell_length_a 5.6626(2)
_cell_length_b 9.6370(3)
_cell_length_c 18.9453(7)
_cell_measurement_reflns_used 8153
_cell_measurement_temperature 120
_cell_measurement_theta_max 30
_cell_measurement_theta_min 2
_cell_volume 1031.25(6)
_computing_cell_refinement 'Apex2 (Bruker AXS, 2006)'
_computing_data_collection 'Apex2 (Bruker AXS, 2006)'
_computing_data_reduction 'Apex2 (Bruker AXS, 2006)'
_computing_molecular_graphics 'CAMERON (Watkin et al., 1996)'
_computing_publication_material 'CRYSTALS (Betteridge et al., 2003)'
_computing_structure_refinement 'CRYSTALS (Betteridge et al., 2003)'
_computing_structure_solution 'Superflip (Palatinus & Chapuis, 2007)'
_diffrn_ambient_temperature 120
_diffrn_measured_fraction_theta_full 1.000
_diffrn_measured_fraction_theta_max 1.000
_diffrn_measurement_device Area
_diffrn_measurement_device_type 'Bruker Kappa Apex2'
_diffrn_measurement_method '\f & \w scans'
_diffrn_radiation_monochromator graphite
_diffrn_radiation_type 'Mo K\a'
_diffrn_radiation_wavelength 0.71073
_diffrn_reflns_av_R_equivalents 0.020
_diffrn_reflns_limit_h_max 7
_diffrn_reflns_limit_h_min -7
_diffrn_reflns_limit_k_max 11
_diffrn_reflns_limit_k_min -13
_diffrn_reflns_limit_l_max 26
_diffrn_reflns_limit_l_min -26
_diffrn_reflns_number 22404
_diffrn_reflns_theta_full 29.978
_diffrn_reflns_theta_max 29.978
_diffrn_reflns_theta_min 2.155
_diffrn_standards_number 0
_exptl_absorpt_coefficient_mu 0.355
_exptl_absorpt_correction_T_max 0.93
_exptl_absorpt_correction_T_min 0.87
_exptl_absorpt_correction_type numerical
_exptl_absorpt_process_details
; 
 Analytical Absorption (De Meulenaer & Tompa, 1965) 
;
_exptl_crystal_colour colourless
_exptl_crystal_density_diffrn 1.524
_exptl_crystal_density_method 'not measured'
_exptl_crystal_description 'prism fragment'
_exptl_crystal_F_000 488
_exptl_crystal_size_max 0.470
_exptl_crystal_size_mid 0.386
_exptl_crystal_size_min 0.218
_refine_diff_density_max 0.46
_refine_diff_density_min -0.22
_refine_ls_extinction_method None
_refine_ls_goodness_of_fit_ref 1.0000
_refine_ls_hydrogen_treatment none
_refine_ls_matrix_type full
_refine_ls_number_parameters 181
_refine_ls_number_reflns 2992
_refine_ls_number_restraints 0
_refine_ls_R_factor_all 0.0317
_refine_ls_R_factor_gt 0.0306
_refine_ls_shift/su_max 0.0005805
_refine_ls_shift/su_mean 0.0000662
_refine_ls_structure_factor_coef Fsqd
_refine_ls_weighting_details
;
 Method= Modified Sheldrick 
 w=1/[\s^2^(F^2^) + ( 0.04P)^2^ + 0.44P] 
 ,where P=(max(Fo^2^,0) + 2Fc^2^)/3 
;
_refine_ls_weighting_scheme calc
_refine_ls_wR_factor_all 0.0817
_refine_ls_wR_factor_gt 0.0774
_refine_ls_wR_factor_ref 0.0817
_reflns_limit_h_max 7
_reflns_limit_h_min -7
_reflns_limit_k_max 13
_reflns_limit_k_min 0
_reflns_limit_l_max 26
_reflns_limit_l_min 0
_reflns_number_gt 2893
_reflns_number_total 2992
_reflns_threshold_expression I>2.0\s(I)
_oxford_diffrn_Wilson_B_factor 1.50
_oxford_diffrn_Wilson_scale 12.49
_oxford_refine_ls_r_factor_ref 0.0317
_oxford_refine_ls_scale 0.23485(18)
_oxford_reflns_number_all 2992
_oxford_reflns_threshold_expression_ref I>-10.0\s(I)
_oxford_structure_analysis_title 'Quan_7_120_5_0m in P2(1)/n'
_cod_data_source_file ol102929m_si_002.cif
_cod_data_source_block quan_7_120_5
_cod_depositor_comments
;
The following automatic conversions were performed:

'_symmetry_cell_setting' value 'Monoclinic' changed to 'monoclinic'
according to /home/saulius/struct/CIF-dictionaries/cif_core.dic
dictionary named 'cif_core.dic' version 2.4.1 from 2010-06-29.

Automatic conversion script
Id: cif_fix_values 1715 2011-07-08 13:25:40Z adriana 
;
_cod_original_sg_symbol_H-M 'P 1 21/n 1 '
_cod_original_formula_sum 'C11 H9 Cl1 N2 O2'
_cod_database_code 1501931

loop_
_symmetry_equiv_pos_as_xyz
x,y,z
-x,-y,-z
-x+1/2,y+1/2,-z+1/2
x+1/2,-y+1/2,z+1/2

loop_
_atom_site_label
_atom_site_type_symbol
_atom_site_fract_x
_atom_site_fract_y
_atom_site_fract_z
_atom_site_U_iso_or_equiv
_atom_site_occupancy
_atom_site_adp_type
Cl1 Cl 1.24082(5) 0.27933(3) 0.588616(16) 0.0233 1.0000 Uani
O1 O 1.06936(13) 0.74395(8) 0.68263(4) 0.0169 1.0000 Uani
O2 O 0.40080(13) 0.84138(8) 0.53811(4) 0.0197 1.0000 Uani
N1 N 1.14618(15) 0.52542(9) 0.63769(5) 0.0164 1.0000 Uani
N2 N 0.73055(16) 0.96909(10) 0.57449(5) 0.0187 1.0000 Uani
C1 C 1.05220(18) 0.41984(10) 0.59921(5) 0.0166 1.0000 Uani
C2 C 0.82456(19) 0.41299(11) 0.56776(5) 0.0177 1.0000 Uani
C3 C 0.67439(18) 0.52541(11) 0.57819(5) 0.0159 1.0000 Uani
C4 C 0.76327(17) 0.63602(10) 0.61742(5) 0.0137 1.0000 Uani
C5 C 0.99831(17) 0.62969(10) 0.64441(5) 0.0145 1.0000 Uani
C6 C 0.65823(17) 0.76989(10) 0.64042(5) 0.0139 1.0000 Uani
C7 C 0.87657(17) 0.84349(10) 0.67660(5) 0.0145 1.0000 Uani
C8 C 0.91372(18) 0.97531(11) 0.63175(5) 0.0171 1.0000 Uani
C9 C 0.8597(2) 1.06553(12) 0.69672(6) 0.0259 1.0000 Uani
C10 C 0.8544(2) 0.93233(11) 0.74278(5) 0.0197 1.0000 Uani
C11 C 0.57792(18) 0.86315(10) 0.57818(5) 0.0156 1.0000 Uani
H21 H 0.775(3) 0.3348(17) 0.5413(8) 0.027(4) 1.0000 Uiso
H22 H 0.711(3) 1.0331(19) 0.5430(9) 0.035(4) 1.0000 Uiso
H31 H 0.514(3) 0.5243(16) 0.5597(8) 0.022(3) 1.0000 Uiso
H61 H 0.527(2) 0.7563(14) 0.6701(7) 0.014(3) 1.0000 Uiso
H81 H 1.070(2) 0.9869(15) 0.6148(7) 0.019(3) 1.0000 Uiso
H91 H 0.707(3) 1.1126(18) 0.6904(9) 0.036(4) 1.0000 Uiso
H92 H 0.986(3) 1.134(2) 0.7117(9) 0.041(5) 1.0000 Uiso
H101 H 0.991(3) 0.9240(17) 0.7763(8) 0.029(4) 1.0000 Uiso
H102 H 0.706(3) 0.9168(17) 0.7671(9) 0.032(4) 1.0000 Uiso

loop_
_atom_site_aniso_label
_atom_site_aniso_U_11
_atom_site_aniso_U_22
_atom_site_aniso_U_33
_atom_site_aniso_U_23
_atom_site_aniso_U_13
_atom_site_aniso_U_12
Cl1 0.02186(14) 0.01408(13) 0.03475(16) -0.00199(9) 0.00694(10) 0.00133(8)
O1 0.0143(3) 0.0152(3) 0.0204(4) -0.0035(3) -0.0033(3) 0.0009(3)
O2 0.0201(4) 0.0184(4) 0.0197(3) 0.0013(3) -0.0056(3) 0.0003(3)
N1 0.0155(4) 0.0150(4) 0.0188(4) 0.0003(3) 0.0017(3) -0.0007(3)
N2 0.0230(4) 0.0159(4) 0.0165(4) 0.0035(3) -0.0034(3) -0.0022(3)
C1 0.0180(4) 0.0132(4) 0.0190(4) 0.0004(3) 0.0046(3) 0.0003(3)
C2 0.0205(5) 0.0149(4) 0.0177(4) -0.0016(3) 0.0017(3) -0.0035(4)
C3 0.0169(4) 0.0165(4) 0.0142(4) 0.0009(3) -0.0005(3) -0.0030(3)
C4 0.0143(4) 0.0141(4) 0.0128(4) 0.0016(3) 0.0006(3) -0.0006(3)
C5 0.0150(4) 0.0143(4) 0.0141(4) 0.0003(3) 0.0004(3) -0.0019(3)
C6 0.0136(4) 0.0147(4) 0.0131(4) 0.0006(3) -0.0001(3) -0.0001(3)
C7 0.0147(4) 0.0148(4) 0.0139(4) -0.0007(3) -0.0005(3) 0.0008(3)
C8 0.0192(4) 0.0153(4) 0.0163(4) -0.0004(3) -0.0011(3) -0.0026(3)
C9 0.0392(7) 0.0169(5) 0.0214(5) -0.0046(4) -0.0005(4) 0.0007(5)
C10 0.0238(5) 0.0201(5) 0.0151(4) -0.0044(4) 0.0002(4) 0.0006(4)
C11 0.0181(4) 0.0138(4) 0.0148(4) -0.0008(3) 0.0004(3) 0.0022(3)

loop_
_atom_type_symbol
_atom_type_scat_dispersion_real
_atom_type_scat_dispersion_imag
_atom_type_scat_Cromer_Mann_a1
_atom_type_scat_Cromer_Mann_b1
_atom_type_scat_Cromer_Mann_a2
_atom_type_scat_Cromer_Mann_b2
_atom_type_scat_Cromer_Mann_a3
_atom_type_scat_Cromer_Mann_b3
_atom_type_scat_Cromer_Mann_a4
_atom_type_scat_Cromer_Mann_b4
_atom_type_scat_Cromer_Mann_c
_atom_type_scat_source
C 0.0033 0.0016 2.3100 20.8439 1.0200 10.2075 1.5886 0.5687 0.8650 51.6512 0.2156 'International Tables Vol C 4.2.6.8 and 6.1.1.4'
H 0.0000 0.0000 0.4930 10.5109 0.3229 26.1257 0.1402 3.1424 0.0408 57.7998 0.0030 'International Tables Vol C 4.2.6.8 and 6.1.1.4'
N 0.0061 0.0033 12.2126 0.0057 3.1322 9.8933 2.0125 28.9975 1.1663 0.5826 -11.5290 'International Tables Vol C 4.2.6.8 and 6.1.1.4'
O 0.0106 0.0060 3.0485 13.2771 2.2868 5.7011 1.5463 0.3239 0.8670 32.9089 0.2508 'International Tables Vol C 4.2.6.8 and 6.1.1.4'
Cl 0.1484 0.1585 11.4604 0.0104 7.1964 1.1662 6.2556 18.5194 1.6455 47.7784 -9.5574 'International Tables Vol C 4.2.6.8 and 6.1.1.4'

loop_
_geom_angle_atom_site_label_1
_geom_angle_atom_site_label_2
_geom_angle_atom_site_label_3
_geom_angle
_geom_angle_publ_flag
C5 O1 C7 107.46(7) yes
C1 N1 C5 113.60(9) yes
C8 N2 C11 114.97(8) yes
C8 N2 H22 122.6(11) no
C11 N2 H22 122.1(11) no
Cl1 C1 N1 115.41(8) yes
Cl1 C1 C2 118.22(8) yes
N1 C1 C2 126.36(9) yes
C1 C2 C3 117.34(9) yes
C1 C2 H21 120.4(10) no
C3 C2 H21 122.3(10) no
C2 C3 C4 118.28(9) yes
C2 C3 H31 120.9(9) no
C4 C3 H31 120.8(9) no
C3 C4 C5 117.92(9) yes
C3 C4 C6 133.42(9) yes
C5 C4 C6 108.65(8) yes
C4 C5 O1 113.45(9) yes
C4 C5 N1 126.46(9) yes
O1 C5 N1 120.06(9) yes
C4 C6 C7 101.70(8) yes
C4 C6 C11 112.65(8) yes
C7 C6 C11 104.96(8) yes
C4 C6 H61 112.8(8) no
C7 C6 H61 115.2(8) no
C11 C6 H61 109.2(8) no
C6 C7 O1 107.79(8) yes
C6 C7 C8 105.58(8) yes
O1 C7 C8 116.99(8) yes
C6 C7 C10 120.74(8) yes
O1 C7 C10 114.22(8) yes
C8 C7 C10 90.73(8) yes
C7 C8 N2 105.00(8) yes
C7 C8 C9 88.99(8) yes
N2 C8 C9 116.46(9) yes
C7 C8 H81 116.0(9) no
N2 C8 H81 112.3(8) no
C9 C8 H81 115.6(8) no
C8 C9 C10 89.74(8) yes
C8 C9 H91 112.6(10) no
C10 C9 H91 113.6(10) no
C8 C9 H92 114.6(10) no
C10 C9 H92 115.5(10) no
H91 C9 H92 109.7(15) no
C7 C10 C9 89.78(8) yes
C7 C10 H101 112.5(9) no
C9 C10 H101 113.0(10) no
C7 C10 H102 114.5(9) no
C9 C10 H102 115.7(10) no
H101 C10 H102 110.1(13) no
C6 C11 N2 109.29(8) yes
C6 C11 O2 124.11(9) yes
N2 C11 O2 126.61(10) yes

loop_
_geom_bond_atom_site_label_1
_geom_bond_atom_site_label_2
_geom_bond_distance
_geom_bond_publ_flag
Cl1 C1 1.7450(10) yes
O1 C5 1.3629(12) yes
O1 C7 1.4516(12) yes
O2 C11 1.2320(12) yes
N1 C1 1.3397(13) yes
N1 C5 1.3199(13) yes
N2 C8 1.4480(13) yes
N2 C11 1.3427(13) yes
N2 H22 0.860(18) no
C1 C2 1.3828(14) yes
C2 C3 1.3999(14) yes
C2 H21 0.938(16) no
C3 C4 1.3744(13) yes
C3 H31 0.951(15) no
C4 C5 1.3928(13) yes
C4 C6 1.4982(13) yes
C6 C7 1.5432(13) yes
C6 C11 1.5261(13) yes
C6 H61 0.972(13) no
C7 C8 1.5510(14) yes
C7 C10 1.5307(14) yes
C8 C9 1.5548(15) yes
C8 H81 0.969(14) no
C9 C10 1.5537(16) yes
C9 H91 0.979(17) no
C9 H92 1.003(18) no
C10 H101 0.969(16) no
C10 H102 0.997(16) no

loop_
_geom_hbond_atom_site_label_D
_geom_hbond_atom_site_label_H
_geom_hbond_atom_site_label_A
_geom_hbond_site_symmetry_A
_geom_hbond_angle_DHA
_geom_hbond_distance_DH
_geom_hbond_distance_HA
_geom_hbond_distance_DA
_geom_hbond_publ_flag
C2 H21 O2 2_666 170.4(13) 0.938(16) 2.433(16) 3.3612(14) yes
N2 H22 O2 2_676 166.9(16) 0.860(18) 2.022(18) 2.8662(14) yes
